data_7100521
loop_
_publ_author_name
'J.Rebek Junior'
'Edoardo Menozzi'

_publ_section_title
;
Metal Directed Assembly of Ditopic Containers and
their Complexes with Alkylammonium Salts
;
_journal_name_full 'Chemical Communications'
_journal_paper_doi 10.1039/b509189f
_journal_year 2005
_chemical_formula_sum 'C75 H94.5 Cl2.5 N6 O20.5'
_chemical_formula_weight 1496.69
_space_group_IT_number 2
_symmetry_cell_setting triclinic
_symmetry_space_group_name_Hall '-P 1'
_symmetry_space_group_name_H-M 'P -1'
_cell_angle_alpha 112.60(3)
_cell_angle_beta 103.94(3)
_cell_angle_gamma 92.58(3)
_cell_formula_units_Z 2
_cell_length_a 15.133(3)
_cell_length_b 15.339(3)
_cell_length_c 18.436(4)
_cell_measurement_temperature 183(2)
_cell_volume 3789.0(13)
_diffrn_ambient_temperature 183(2)
_exptl_crystal_density_diffrn 1.312
_exptl_crystal_density_meas 0
_cod_depositor_comments
;
The following automatic conversions were performed:
'_symmetry_cell_setting' value 'Triclinic' changed to 'triclinic'
according to '/home/saulius/struct/CIF-dictionaries/cif_core.dic'
dictionary named 'cif_core.dic' version 2.4.1 from 2010-06-29.

Automatic conversion script
Id: cif_fix_enum 1527 2010-12-29 10:47:43Z saulius 
;
_cod_original_formula_sum 'C75 H94.50 Cl2.50 N6 O20.50'
_cod_database_code 7100521

loop_
_symmetry_equiv_pos_as_xyz
'x, y, z'
'-x, -y, -z'

loop_
_atom_site_label
_atom_site_type_symbol
_atom_site_fract_x
_atom_site_fract_y
_atom_site_fract_z
_atom_site_U_iso_or_equiv
_atom_site_adp_type
_atom_site_occupancy
_atom_site_symmetry_multiplicity
_atom_site_calc_flag
_atom_site_refinement_flags
_atom_site_disorder_assembly
_atom_site_disorder_group
O1 O 1.00480(18) 0.36153(19) 0.15030(16) 0.0205(6) Uani 1 1 d . . .
O2 O 0.90750(19) 0.2194(2) 0.16663(17) 0.0223(7) Uani 1 1 d . . .
O3 O 0.62889(19) 0.1636(2) 0.23121(17) 0.0229(7) Uani 1 1 d . . .
O4 O 0.49509(19) 0.2550(2) 0.29556(17) 0.0231(7) Uani 1 1 d . . .
O5 O 0.4293(2) 0.5580(2) 0.3070(2) 0.0323(8) Uani 1 1 d . . .
H5A H 0.4551 0.6005 0.2976 0.039 Uiso 1 1 calc R . .
O6 O 0.51754(19) 0.6937(2) 0.27740(18) 0.0291(7) Uani 1 1 d . . .
H6A H 0.4970 0.6500 0.2885 0.035 Uiso 1 1 calc R . .
O7 O 0.7910(2) 0.7617(2) 0.21164(17) 0.0234(7) Uani 1 1 d . . .
O8 O 0.93943(18) 0.67278(19) 0.17732(16) 0.0211(6) Uani 1 1 d . . .
O9 O 0.8737(2) 0.3831(2) -0.11006(18) 0.0301(7) Uani 1 1 d . . .
O10 O 0.8159(3) 0.0337(3) -0.2137(2) 0.0583(12) Uani 1 1 d . . .
O11 O 0.5798(2) 0.1053(2) -0.05618(19) 0.0364(8) Uani 1 1 d . . .
O12 O 0.2559(2) 0.0211(2) -0.0660(2) 0.0352(8) Uani 1 1 d . . .
O13A O 0.5164(4) 0.6595(6) -0.0004(4) 0.0405(19) Uani 0.50 1 d P A 1
O13B O 0.5222(5) 0.5807(7) 0.0008(4) 0.058(2) Uani 0.50 1 d P A 2
O14 O 0.7463(2) 0.6599(2) -0.14791(19) 0.0373(8) Uani 1 1 d . . .
N1 N 0.8579(3) 0.2246(3) -0.1408(2) 0.0272(9) Uani 1 1 d . . .
H1A H 0.8498 0.1679 -0.1812 0.033 Uiso 1 1 calc R . .
N2 N 0.7397(2) 0.0908(2) -0.1179(2) 0.0249(9) Uani 1 1 d . . .
H2A H 0.6854 0.0878 -0.1088 0.030 Uiso 1 1 calc R . .
N3 N 0.4352(2) 0.0992(3) -0.0417(2) 0.0268(9) Uani 1 1 d . . .
H3A H 0.3769 0.0815 -0.0702 0.032 Uiso 1 1 calc R . .
N4 N 0.2920(2) 0.1711(3) 0.0311(2) 0.0254(9) Uani 1 1 d . . .
H4A H 0.2744 0.2278 0.0458 0.030 Uiso 1 1 calc R . .
N5 N 0.6162(3) 0.5954(3) -0.0726(2) 0.0331(10) Uani 1 1 d . A .
H5B H 0.6205 0.5778 -0.1228 0.040 Uiso 1 1 calc R . .
N6 N 0.7826(3) 0.5398(3) -0.1103(2) 0.0285(9) Uani 1 1 d . . .
H6B H 0.7922 0.4800 -0.1266 0.034 Uiso 1 1 calc R . .
C1 C 0.9289(3) 0.6226(3) 0.2838(2) 0.0198(9) Uani 1 1 d . . .
C2 C 0.9426(3) 0.6018(3) 0.2074(2) 0.0191(9) Uani 1 1 d . . .
C3 C 0.9649(3) 0.5146(3) 0.1624(2) 0.0206(9) Uani 1 1 d . . .
H3B H 0.9740 0.5022 0.1104 0.025 Uiso 1 1 calc R . .
C4 C 0.9737(3) 0.4460(3) 0.1937(2) 0.0203(9) Uani 1 1 d . . .
C5 C 0.9602(3) 0.4625(3) 0.2698(2) 0.0192(9) Uani 1 1 d . . .
C6 C 0.9376(3) 0.5505(3) 0.3121(2) 0.0203(9) Uani 1 1 d . . .
H6C H 0.9273 0.5626 0.3637 0.024 Uiso 1 1 calc R . .
C7 C 0.9729(3) 0.3896(3) 0.3069(2) 0.0210(9) Uani 1 1 d . . .
H7A H 1.0119 0.3449 0.2786 0.025 Uiso 1 1 calc R . .
C8 C 1.0252(3) 0.4360(3) 0.3976(3) 0.0256(10) Uani 1 1 d . . .
H8A H 1.0792 0.4810 0.4055 0.031 Uiso 1 1 calc R . .
H8B H 0.9847 0.4735 0.4285 0.031 Uiso 1 1 calc R . .
C9 C 1.0580(4) 0.3644(4) 0.4326(3) 0.0410(13) Uani 1 1 d . . .
H9A H 1.0896 0.3983 0.4911 0.049 Uiso 1 1 calc R . .
H9B H 1.1007 0.3291 0.4042 0.049 Uiso 1 1 calc R . .
H9C H 1.0050 0.3196 0.4251 0.049 Uiso 1 1 calc R . .
C10 C 0.8805(3) 0.3305(3) 0.2883(2) 0.0205(9) Uani 1 1 d . . .
C11 C 0.8476(3) 0.2505(3) 0.2157(2) 0.0201(9) Uani 1 1 d . . .
C12 C 0.7637(3) 0.1966(3) 0.1951(3) 0.0218(10) Uani 1 1 d . . .
H12A H 0.7427 0.1415 0.1450 0.026 Uiso 1 1 calc R . .
C13 C 0.7104(3) 0.2237(3) 0.2486(2) 0.0205(9) Uani 1 1 d . . .
C14 C 0.7407(3) 0.3006(3) 0.3239(2) 0.0200(9) Uani 1 1 d . . .
C15 C 0.8255(3) 0.3536(3) 0.3412(2) 0.0188(9) Uani 1 1 d . . .
H15A H 0.8469 0.4081 0.3917 0.023 Uiso 1 1 calc R . .
C16 C 0.6835(3) 0.3231(3) 0.3848(2) 0.0216(9) Uani 1 1 d . . .
H16A H 0.6453 0.2614 0.3722 0.026 Uiso 1 1 calc R . .
C17 C 0.7402(3) 0.3594(3) 0.4734(3) 0.0268(10) Uani 1 1 d . . .
H17A H 0.7720 0.4251 0.4911 0.032 Uiso 1 1 calc R . .
H17B H 0.7877 0.3182 0.4785 0.032 Uiso 1 1 calc R . .
C18 C 0.6793(4) 0.3599(4) 0.5291(3) 0.0423(13) Uani 1 1 d . . .
H18A H 0.7175 0.3847 0.5860 0.051 Uiso 1 1 calc R . .
H18B H 0.6495 0.2946 0.5128 0.051 Uiso 1 1 calc R . .
H18C H 0.6322 0.4006 0.5241 0.051 Uiso 1 1 calc R . .
C19 C 0.6164(3) 0.3893(3) 0.3695(2) 0.0204(9) Uani 1 1 d . . .
C20 C 0.5248(3) 0.3531(3) 0.3243(2) 0.0208(9) Uani 1 1 d . . .
C21 C 0.4644(3) 0.4113(3) 0.3058(3) 0.0254(10) Uani 1 1 d . . .
H21A H 0.4021 0.3850 0.2754 0.031 Uiso 1 1 calc R . .
C22 C 0.4937(3) 0.5071(3) 0.3310(3) 0.0233(10) Uani 1 1 d . . .
C23 C 0.5831(3) 0.5479(3) 0.3785(2) 0.0212(9) Uani 1 1 d . . .
C24 C 0.6420(3) 0.4870(3) 0.3952(2) 0.0216(10) Uani 1 1 d . . .
H24A H 0.7040 0.5138 0.4263 0.026 Uiso 1 1 calc R . .
C25 C 0.6142(3) 0.6558(3) 0.4122(2) 0.0227(10) Uani 1 1 d . . .
H25A H 0.5569 0.6858 0.4098 0.027 Uiso 1 1 calc R . .
C26 C 0.6701(3) 0.6976(3) 0.5021(3) 0.0281(11) Uani 1 1 d . . .
H26A H 0.7254 0.6660 0.5079 0.034 Uiso 1 1 calc R . .
H26B H 0.6911 0.7665 0.5200 0.034 Uiso 1 1 calc R . .
C27 C 0.6157(3) 0.6852(4) 0.5571(3) 0.0375(12) Uani 1 1 d . . .
H27A H 0.6542 0.7135 0.6139 0.045 Uiso 1 1 calc R . .
H27B H 0.5962 0.6169 0.5407 0.045 Uiso 1 1 calc R . .
H27C H 0.5612 0.7171 0.5523 0.045 Uiso 1 1 calc R . .
C28 C 0.6622(3) 0.6808(3) 0.3576(2) 0.0220(10) Uani 1 1 d . . .
C29 C 0.6109(3) 0.6998(3) 0.2927(3) 0.0250(10) Uani 1 1 d . . .
C30 C 0.6541(3) 0.7261(3) 0.2445(2) 0.0218(9) Uani 1 1 d . . .
H30A H 0.6188 0.7409 0.2018 0.026 Uiso 1 1 calc R . .
C31 C 0.7478(3) 0.7308(3) 0.2583(2) 0.0220(10) Uani 1 1 d . . .
C32 C 0.8021(3) 0.7125(3) 0.3213(2) 0.0213(9) Uani 1 1 d . . .
C33 C 0.7571(3) 0.6875(3) 0.3696(2) 0.0224(10) Uani 1 1 d . . .
H33A H 0.7930 0.6744 0.4131 0.027 Uiso 1 1 calc R . .
C34 C 0.9055(3) 0.7186(3) 0.3342(2) 0.0210(9) Uani 1 1 d . . .
H34A H 0.9233 0.7643 0.3116 0.025 Uiso 1 1 calc R . .
C35 C 0.9612(3) 0.7595(3) 0.4247(3) 0.0256(10) Uani 1 1 d . . .
H35A H 0.9415 0.8209 0.4542 0.031 Uiso 1 1 calc R . .
H35B H 0.9475 0.7148 0.4489 0.031 Uiso 1 1 calc R . .
C36 C 1.0637(3) 0.7760(4) 0.4366(3) 0.0351(12) Uani 1 1 d . . .
H36A H 1.0958 0.8023 0.4952 0.042 Uiso 1 1 calc R . .
H36B H 1.0779 0.8212 0.4137 0.042 Uiso 1 1 calc R . .
H36C H 1.0839 0.7152 0.4087 0.042 Uiso 1 1 calc R . .
C37 C 0.9396(3) 0.2945(3) 0.0830(2) 0.0213(9) Uani 1 1 d . . .
C38 C 0.9309(3) 0.2934(3) 0.0063(3) 0.0238(10) Uani 1 1 d . . .
H38A H 0.9693 0.3396 0.0005 0.029 Uiso 1 1 calc R . .
C39 C 0.8673(3) 0.2263(3) -0.0620(2) 0.0213(9) Uani 1 1 d . . .
C40 C 0.8123(3) 0.1587(3) -0.0530(3) 0.0236(10) Uani 1 1 d . . .
C41 C 0.8242(3) 0.1570(3) 0.0238(3) 0.0233(10) Uani 1 1 d . . .
H41A H 0.7885 0.1088 0.0295 0.028 Uiso 1 1 calc R . .
C42 C 0.8870(3) 0.2245(3) 0.0906(2) 0.0206(9) Uani 1 1 d . . .
C43 C 0.8599(3) 0.2999(3) -0.1610(3) 0.0269(10) Uani 1 1 d . . .
C44 C 0.8393(4) 0.2739(4) -0.2516(3) 0.0351(12) Uani 1 1 d . . .
H44A H 0.8697 0.2186 -0.2765 0.042 Uiso 1 1 calc R . .
H44B H 0.8649 0.3284 -0.2604 0.042 Uiso 1 1 calc R . .
C45 C 0.7370(4) 0.2492(5) -0.2933(4) 0.067(2) Uani 1 1 d . . .
H45A H 0.7262 0.2321 -0.3520 0.080 Uiso 1 1 calc R . .
H45B H 0.7069 0.3045 -0.2698 0.080 Uiso 1 1 calc R . .
H45C H 0.7115 0.1950 -0.2850 0.080 Uiso 1 1 calc R . .
C46 C 0.7457(4) 0.0306(3) -0.1919(3) 0.0364(12) Uani 1 1 d . . .
C47 C 0.6613(4) -0.0399(4) -0.2461(3) 0.0449(14) Uani 1 1 d . . .
H47A H 0.6777 -0.1051 -0.2616 0.054 Uiso 1 1 calc R . .
H47B H 0.6156 -0.0349 -0.2149 0.054 Uiso 1 1 calc R . .
C48 C 0.6183(7) -0.0271(7) -0.3213(4) 0.116(4) Uani 1 1 d . . .
H48A H 0.5641 -0.0762 -0.3539 0.140 Uiso 1 1 calc R . .
H48B H 0.6627 -0.0329 -0.3532 0.140 Uiso 1 1 calc R . .
H48C H 0.5995 0.0363 -0.3067 0.140 Uiso 1 1 calc R . .
C49 C 0.5497(3) 0.1702(3) 0.1788(3) 0.0225(10) Uani 1 1 d . . .
C50 C 0.5353(3) 0.1314(3) 0.0946(3) 0.0238(10) Uani 1 1 d . . .
H50A H 0.5828 0.1042 0.0720 0.029 Uiso 1 1 calc R . .
C51 C 0.4517(3) 0.1321(3) 0.0431(3) 0.0228(10) Uani 1 1 d . . .
C52 C 0.3798(3) 0.1656(3) 0.0770(3) 0.0224(10) Uani 1 1 d . . .
C53 C 0.3953(3) 0.2035(3) 0.1605(3) 0.0225(10) Uani 1 1 d . . .
H53A H 0.3464 0.2257 0.1832 0.027 Uiso 1 1 calc R . .
C54 C 0.4799(3) 0.2099(3) 0.2117(2) 0.0209(9) Uani 1 1 d . . .
C55 C 0.4964(3) 0.0906(3) -0.0864(3) 0.0291(11) Uani 1 1 d . . .
C56 C 0.4542(3) 0.0625(4) -0.1768(3) 0.0359(12) Uani 1 1 d . . .
H56A H 0.4835 0.1095 -0.1920 0.043 Uiso 1 1 calc R . .
H56B H 0.4716 -0.0001 -0.2065 0.043 Uiso 1 1 calc R . .
C57 C 0.3520(3) 0.0548(3) -0.2083(3) 0.0350(12) Uani 1 1 d . . .
H57A H 0.3349 0.0352 -0.2678 0.042 Uiso 1 1 calc R . .
H57B H 0.3331 0.1170 -0.1823 0.042 Uiso 1 1 calc R . .
H57C H 0.3211 0.0072 -0.1956 0.042 Uiso 1 1 calc R . .
C58 C 0.2333(3) 0.0993(3) -0.0320(3) 0.0276(11) Uani 1 1 d . . .
C59 C 0.1382(3) 0.1214(4) -0.0596(3) 0.0356(12) Uani 1 1 d . . .
H59A H 0.1339 0.1867 -0.0223 0.043 Uiso 1 1 calc R . .
H59B H 0.1283 0.1200 -0.1152 0.043 Uiso 1 1 calc R . .
C60 C 0.0666(5) 0.0545(7) -0.0611(8) 0.161(4) Uani 1 1 d . . .
H60A H 0.0062 0.0707 -0.0810 0.193 Uiso 1 1 calc R . .
H60B H 0.0742 0.0580 -0.0057 0.193 Uiso 1 1 calc R . .
H60C H 0.0709 -0.0104 -0.0975 0.193 Uiso 1 1 calc R . .
C61 C 0.7835(3) 0.6984(3) 0.1321(3) 0.0234(10) Uani 1 1 d . . .
C62 C 0.7045(3) 0.6806(3) 0.0699(3) 0.0234(10) Uani 1 1 d . . .
H62A H 0.6522 0.7086 0.0822 0.028 Uiso 1 1 calc R . .
C63 C 0.6997(3) 0.6226(3) -0.0104(3) 0.0266(10) Uani 1 1 d . . .
C64 C 0.7802(3) 0.5902(3) -0.0281(3) 0.0249(10) Uani 1 1 d . . .
C65 C 0.8582(3) 0.6066(3) 0.0338(3) 0.0247(10) Uani 1 1 d . . .
H65A H 0.9118 0.5825 0.0210 0.030 Uiso 1 1 calc R . .
C66 C 0.8609(3) 0.6576(3) 0.1149(2) 0.0224(10) Uani 1 1 d . . .
C67 C 0.5312(4) 0.5934(6) -0.0641(3) 0.066(2) Uani 1 1 d . . .
C68 C 0.4532(4) 0.5408(5) -0.1395(3) 0.0527(16) Uani 1 1 d . A .
H68A H 0.4782 0.5066 -0.1859 0.063 Uiso 1 1 calc R . .
H68B H 0.4161 0.4926 -0.1309 0.063 Uiso 1 1 calc R . .
C69 C 0.3950(6) 0.6048(6) -0.1593(5) 0.090(3) Uani 1 1 d . . .
H69A H 0.3461 0.5687 -0.2100 0.108 Uiso 1 1 calc R A .
H69B H 0.4318 0.6533 -0.1667 0.108 Uiso 1 1 calc R . .
H69C H 0.3674 0.6361 -0.1147 0.108 Uiso 1 1 calc R . .
C70 C 0.7706(3) 0.5815(3) -0.1644(3) 0.0245(10) Uani 1 1 d . . .
C71 C 0.7876(3) 0.5250(3) -0.2449(2) 0.0271(11) Uani 1 1 d . . .
H71A H 0.7382 0.4692 -0.2765 0.033 Uiso 1 1 calc R . .
H71B H 0.8468 0.5007 -0.2351 0.033 Uiso 1 1 calc R . .
C72 C 0.7905(3) 0.5831(4) -0.2946(3) 0.0368(12) Uani 1 1 d . . .
H72A H 0.8020 0.5432 -0.3465 0.044 Uiso 1 1 calc R . .
H72B H 0.8399 0.6379 -0.2640 0.044 Uiso 1 1 calc R . .
H72C H 0.7314 0.6060 -0.3057 0.044 Uiso 1 1 calc R . .
Cl1 Cl 1.00206(19) 0.9295(2) 0.27834(16) 0.0494(7) Uani 0.50 1 d P . .
Cl2 Cl 0.8952(3) 1.0859(2) 0.3022(2) 0.0643(9) Uani 0.50 1 d P . .
Cl3 Cl 0.9169(3) 0.9809(2) 0.4035(2) 0.0786(11) Uani 0.50 1 d P . .
C73 C 0.9152(9) 0.9772(9) 0.3076(7) 0.059(3) Uani 0.50 1 d P . .
H73 H 0.8592 0.9307 0.2690 0.071 Uiso 0.50 1 calc PR . .
Cl4 Cl 0.1589(4) 0.1794(3) 0.3138(3) 0.1022(15) Uani 0.50 1 d P . .
Cl5 Cl 0.1375(3) 0.1377(4) 0.1432(3) 0.1095(15) Uani 0.50 1 d P . .
C74 C 0.0874(9) 0.1238(12) 0.2165(10) 0.081(4) Uani 0.50 1 d P . .
H74A H 0.0290 0.1506 0.2136 0.098 Uiso 0.50 1 calc PR . .
H74B H 0.0727 0.0549 0.2030 0.098 Uiso 0.50 1 calc PR . .
O15 O 0.4482(4) 0.6936(4) 0.1306(4) 0.0391(15) Uiso 0.60 1 d P B 1
H15A' H 0.4680 0.7193 0.1818 0.047 Uiso 0.60 1 calc PR B 1
O15' O 0.4357(6) 0.6500(7) 0.1220(5) 0.036(2) Uiso 0.40 1 d P C 2
H15B H 0.4603 0.6160 0.0868 0.043 Uiso 0.40 1 calc PR C 2
C75 C 0.3006(5) 0.6252(5) 0.0154(4) 0.0619(17) Uiso 1 1 d . . .
H75A H 0.2336 0.6132 0.0047 0.074 Uiso 1 1 calc R D 1
H75B H 0.3230 0.5648 -0.0094 0.074 Uiso 1 1 calc R D 1
H75C H 0.3162 0.6691 -0.0083 0.074 Uiso 1 1 calc R D 1
C76 C 0.3449(7) 0.6688(7) 0.1056(6) 0.051(2) Uiso 0.60 1 d P B 1
H76A H 0.3285 0.6237 0.1286 0.061 Uiso 0.60 1 calc PR B 1
H76B H 0.3188 0.7277 0.1302 0.061 Uiso 0.60 1 calc PR B 1
C76' C 0.3694(9) 0.6988(9) 0.0858(8) 0.038(3) Uiso 0.40 1 d P C 2
H76A' H 0.4012 0.7412 0.0677 0.045 Uiso 0.40 1 calc PR C 2
H76B' H 0.3392 0.7382 0.1265 0.045 Uiso 0.40 1 calc PR C 2
O1W O 0.7832(3) 0.9695(4) 0.5414(3) 0.0778(14) Uiso 1 1 d . E 1
O2W O 0.6887(4) 1.0777(4) 0.4451(4) 0.0781(18) Uiso 0.80 1 d P F 1
O3W O 0.5843(4) 0.9192(4) 0.4462(4) 0.0797(18) Uiso 0.80 1 d P G 1
O4W O 0.8830(6) 0.9300(6) 0.5982(5) 0.064(2) Uiso 0.50 1 d P H 1
O1W' O 0.7332(15) 0.9420(16) 0.4445(13) 0.064(6) Uiso 0.20 1 d P I 2
O2W' O 0.5927(9) 1.0962(9) 0.4099(8) 0.051(3) Uiso 0.30 1 d P J 2
O3W' O 0.4872(8) 0.8825(8) 0.4548(7) 0.039(3) Uiso 0.30 1 d P K 2
O4W' O 0.9556(6) 1.1060(6) 0.3152(5) 0.054(2) Uiso 0.50 1 d P L 2
O1W" O 0.8289(6) 0.9746(7) 0.4108(6) 0.048(2) Uiso 0.40 1 d P M 3
O2W" O 0.6633(15) 0.9905(16) 0.4450(13) 0.065(6) Uiso 0.20 1 d P N 3
O3W" O 0.5106(11) 0.9261(11) 0.4212(10) 0.072(4) Uiso 0.30 1 d P O 3
O4W" O 1.0273(15) 1.0082(17) 0.3017(14) 0.067(6) Uiso 0.20 1 d P P 3

loop_
_atom_site_aniso_label
_atom_site_aniso_U_11
_atom_site_aniso_U_22
_atom_site_aniso_U_33
_atom_site_aniso_U_23
_atom_site_aniso_U_13
_atom_site_aniso_U_12
O1 0.0190(14) 0.0246(15) 0.0188(14) 0.0085(12) 0.0073(11) 0.0050(12)
O2 0.0237(14) 0.0264(15) 0.0227(14) 0.0130(12) 0.0114(12) 0.0066(12)
O3 0.0200(14) 0.0244(15) 0.0260(15) 0.0118(12) 0.0068(12) 0.0016(12)
O4 0.0272(15) 0.0228(15) 0.0243(15) 0.0123(12) 0.0120(12) 0.0025(12)
O5 0.0205(15) 0.0358(17) 0.0482(19) 0.0257(15) 0.0080(13) 0.0075(13)
O6 0.0237(15) 0.0368(17) 0.0386(17) 0.0240(14) 0.0148(13) 0.0072(13)
O7 0.0328(16) 0.0220(15) 0.0202(14) 0.0088(12) 0.0155(12) 0.0061(12)
O8 0.0210(14) 0.0258(15) 0.0209(14) 0.0131(12) 0.0075(11) 0.0040(12)
O9 0.0375(17) 0.0271(16) 0.0280(16) 0.0109(13) 0.0134(13) 0.0086(14)
O10 0.079(2) 0.034(2) 0.053(2) -0.0076(17) 0.049(2) -0.0138(19)
O11 0.0309(17) 0.049(2) 0.0297(17) 0.0147(15) 0.0123(14) 0.0039(15)
O12 0.0343(18) 0.0231(17) 0.0405(19) 0.0062(14) 0.0092(15) -0.0010(14)
O13A 0.024(3) 0.062(5) 0.027(4) 0.007(3) 0.010(3) 0.006(3)
O13B 0.029(4) 0.102(7) 0.031(4) 0.013(4) 0.013(3) 0.001(4)
O14 0.053(2) 0.0458(19) 0.0309(17) 0.0245(14) 0.0244(15) 0.0314(16)
N1 0.038(2) 0.0250(19) 0.0189(18) 0.0057(15) 0.0140(16) 0.0016(16)
N2 0.0269(19) 0.0263(19) 0.0199(18) 0.0067(15) 0.0091(15) -0.0001(16)
N3 0.0247(19) 0.026(2) 0.0244(19) 0.0071(16) 0.0040(15) 0.0022(16)
N4 0.0231(18) 0.0199(18) 0.032(2) 0.0107(16) 0.0042(15) 0.0048(15)
N5 0.030(2) 0.050(2) 0.0221(19) 0.0166(17) 0.0097(16) 0.0122(18)
N6 0.042(2) 0.029(2) 0.0219(18) 0.0124(15) 0.0161(16) 0.0143(17)
C1 0.0164(19) 0.022(2) 0.021(2) 0.0092(17) 0.0067(16) 0.0014(17)
C2 0.0160(19) 0.024(2) 0.021(2) 0.0131(17) 0.0054(16) 0.0016(17)
C3 0.020(2) 0.026(2) 0.019(2) 0.0105(17) 0.0086(16) 0.0044(17)
C4 0.0148(19) 0.024(2) 0.021(2) 0.0064(17) 0.0071(16) 0.0025(17)
C5 0.0134(19) 0.026(2) 0.019(2) 0.0109(17) 0.0037(16) 0.0038(16)
C6 0.021(2) 0.025(2) 0.015(2) 0.0075(17) 0.0068(16) 0.0003(17)
C7 0.020(2) 0.025(2) 0.020(2) 0.0103(17) 0.0070(16) 0.0060(17)
C8 0.022(2) 0.034(2) 0.021(2) 0.0127(19) 0.0039(17) 0.0043(19)
C9 0.043(3) 0.051(3) 0.033(3) 0.027(2) 0.001(2) 0.013(2)
C10 0.018(2) 0.027(2) 0.024(2) 0.0180(17) 0.0057(16) 0.0071(17)
C11 0.020(2) 0.026(2) 0.020(2) 0.0114(17) 0.0097(16) 0.0072(17)
C12 0.027(2) 0.019(2) 0.021(2) 0.0103(17) 0.0057(17) 0.0085(17)
C13 0.020(2) 0.025(2) 0.023(2) 0.0171(17) 0.0052(16) 0.0051(17)
C14 0.024(2) 0.027(2) 0.0149(19) 0.0133(17) 0.0074(16) 0.0056(17)
C15 0.020(2) 0.021(2) 0.018(2) 0.0096(17) 0.0061(16) 0.0059(17)
C16 0.022(2) 0.028(2) 0.022(2) 0.0135(17) 0.0109(17) 0.0078(17)
C17 0.030(2) 0.033(2) 0.023(2) 0.0159(19) 0.0094(18) 0.0078(19)
C18 0.051(3) 0.059(3) 0.022(2) 0.021(2) 0.014(2) 0.003(3)
C19 0.024(2) 0.029(2) 0.0140(19) 0.0122(17) 0.0093(16) 0.0088(18)
C20 0.023(2) 0.023(2) 0.024(2) 0.0129(17) 0.0139(17) 0.0066(17)
C21 0.017(2) 0.035(2) 0.023(2) 0.0099(19) 0.0078(17) 0.0006(18)
C22 0.019(2) 0.031(2) 0.025(2) 0.0141(18) 0.0103(17) 0.0091(18)
C23 0.026(2) 0.026(2) 0.0186(19) 0.0123(17) 0.0140(17) 0.0051(18)
C24 0.020(2) 0.028(2) 0.016(2) 0.0074(17) 0.0063(16) 0.0020(18)
C25 0.024(2) 0.029(2) 0.018(2) 0.0095(18) 0.0107(17) 0.0050(18)
C26 0.037(2) 0.029(2) 0.022(2) 0.0097(19) 0.0149(19) 0.006(2)
C27 0.045(3) 0.047(3) 0.023(2) 0.011(2) 0.020(2) 0.009(2)
C28 0.030(2) 0.021(2) 0.019(2) 0.0086(17) 0.0126(17) 0.0075(18)
C29 0.027(2) 0.023(2) 0.026(2) 0.0082(18) 0.0132(18) 0.0064(18)
C30 0.028(2) 0.025(2) 0.018(2) 0.0128(17) 0.0079(17) 0.0089(18)
C31 0.031(2) 0.018(2) 0.021(2) 0.0078(17) 0.0146(17) 0.0054(18)
C32 0.029(2) 0.019(2) 0.018(2) 0.0061(17) 0.0129(17) 0.0061(17)
C33 0.029(2) 0.023(2) 0.015(2) 0.0073(17) 0.0060(17) 0.0072(18)
C34 0.024(2) 0.022(2) 0.019(2) 0.0092(17) 0.0072(17) 0.0016(17)
C35 0.032(2) 0.024(2) 0.019(2) 0.0070(18) 0.0057(18) 0.0024(19)
C36 0.031(3) 0.042(3) 0.023(2) 0.007(2) 0.003(2) 0.000(2)
C37 0.019(2) 0.025(2) 0.022(2) 0.0081(17) 0.0098(16) 0.0089(17)
C38 0.025(2) 0.022(2) 0.030(2) 0.0132(18) 0.0143(18) 0.0066(18)
C39 0.027(2) 0.022(2) 0.015(2) 0.0063(17) 0.0103(17) 0.0051(18)
C40 0.026(2) 0.025(2) 0.023(2) 0.0072(18) 0.0149(17) 0.0064(18)
C41 0.025(2) 0.020(2) 0.027(2) 0.0094(18) 0.0117(18) 0.0030(18)
C42 0.023(2) 0.025(2) 0.018(2) 0.0095(17) 0.0102(16) 0.0091(17)
C43 0.027(2) 0.031(2) 0.029(2) 0.014(2) 0.0143(18) 0.0066(19)
C44 0.050(3) 0.035(3) 0.021(2) 0.014(2) 0.010(2) 0.006(2)
C45 0.064(4) 0.091(5) 0.039(3) 0.038(3) -0.009(3) -0.024(4)
C46 0.057(3) 0.024(2) 0.033(3) 0.010(2) 0.027(2) 0.001(2)
C47 0.060(3) 0.039(3) 0.028(3) 0.004(2) 0.016(2) -0.008(3)
C48 0.145(8) 0.132(7) 0.051(4) 0.047(5) -0.013(5) -0.063(6)
C49 0.022(2) 0.016(2) 0.031(2) 0.0130(17) 0.0065(18) 0.0005(17)
C50 0.026(2) 0.020(2) 0.026(2) 0.0058(18) 0.0131(18) 0.0049(18)
C51 0.030(2) 0.016(2) 0.021(2) 0.0050(17) 0.0086(18) 0.0023(18)
C52 0.022(2) 0.018(2) 0.027(2) 0.0101(17) 0.0062(17) -0.0008(17)
C53 0.020(2) 0.024(2) 0.028(2) 0.0135(18) 0.0106(17) 0.0047(17)
C54 0.023(2) 0.023(2) 0.021(2) 0.0115(17) 0.0098(17) 0.0028(17)
C55 0.034(3) 0.029(2) 0.027(2) 0.0119(19) 0.013(2) 0.005(2)
C56 0.049(3) 0.030(3) 0.027(2) 0.009(2) 0.012(2) 0.001(2)
C57 0.045(3) 0.034(3) 0.029(2) 0.015(2) 0.011(2) 0.011(2)
C58 0.029(2) 0.026(2) 0.025(2) 0.0070(19) 0.0088(19) 0.0006(19)
C59 0.029(2) 0.035(3) 0.035(3) 0.011(2) 0.000(2) 0.004(2)
C60 0.030(4) 0.169(7) 0.375(14) 0.210(8) 0.050(6) 0.030(4)
C61 0.028(2) 0.025(2) 0.022(2) 0.0118(18) 0.0135(18) 0.0047(18)
C62 0.029(2) 0.026(2) 0.025(2) 0.0153(18) 0.0137(18) 0.0111(18)
C63 0.032(2) 0.036(2) 0.020(2) 0.0183(19) 0.0078(18) 0.012(2)
C64 0.028(2) 0.030(2) 0.023(2) 0.0140(18) 0.0133(18) 0.0101(19)
C65 0.027(2) 0.029(2) 0.027(2) 0.0151(18) 0.0157(18) 0.0104(18)
C66 0.026(2) 0.026(2) 0.022(2) 0.0160(18) 0.0101(17) 0.0048(18)
C67 0.033(3) 0.126(6) 0.022(3) 0.012(3) 0.012(2) 0.004(3)
C68 0.036(3) 0.080(4) 0.031(3) 0.011(3) 0.008(2) 0.014(3)
C69 0.141(7) 0.076(5) 0.067(5) 0.031(4) 0.047(5) 0.038(5)
C70 0.021(2) 0.034(3) 0.021(2) 0.0126(19) 0.0075(17) 0.0092(19)
C71 0.020(2) 0.044(3) 0.016(2) 0.0098(19) 0.0053(17) 0.0057(19)
C72 0.026(2) 0.061(3) 0.029(2) 0.022(2) 0.0101(19) 0.006(2)
Cl1 0.0606(15) 0.0707(17) 0.0365(13) 0.0326(12) 0.0232(11) 0.0471(14)
Cl2 0.071(2) 0.0525(17) 0.078(2) 0.0436(15) 0.0058(17) 0.0164(16)
Cl3 0.150(3) 0.0500(17) 0.0549(18) 0.0286(14) 0.047(2) 0.033(2)
C73 0.067(8) 0.060(7) 0.052(7) 0.026(6) 0.015(6) -0.010(6)
Cl4 0.123(3) 0.088(3) 0.080(3) 0.014(2) 0.030(3) 0.039(3)
Cl5 0.099(3) 0.135(4) 0.118(3) 0.078(3) 0.029(3) -0.008(3)
C74 0.049(7) 0.106(10) 0.121(12) 0.076(9) 0.026(7) 0.029(7)

loop_
_geom_bond_atom_site_label_1
_geom_bond_atom_site_label_2
_geom_bond_distance
_geom_bond_site_symmetry_2
_geom_bond_publ_flag
O1 C37 1.382(5) . ?
O1 C4 1.407(5) . ?
O2 C42 1.395(5) . ?
O2 C11 1.403(5) . ?
O3 C49 1.381(5) . ?
O3 C13 1.398(5) . ?
O4 C54 1.384(5) . ?
O4 C20 1.400(5) . ?
O5 C22 1.372(5) . ?
O6 C29 1.364(5) . ?
O7 C61 1.387(5) . ?
O7 C31 1.397(5) . ?
O8 C66 1.379(5) . ?
O8 C2 1.398(5) . ?
O9 C43 1.231(5) . ?
O10 C46 1.228(6) . ?
O11 C55 1.223(5) . ?
O12 C58 1.229(5) . ?
O13A C67 1.300(9) . ?
O13B C67 1.320(10) . ?
O14 C70 1.219(5) . ?
N1 C43 1.343(6) . ?
N1 C39 1.416(5) . ?
N2 C46 1.348(6) . ?
N2 C40 1.425(5) . ?
N3 C55 1.359(6) . ?
N3 C51 1.399(5) . ?
N4 C58 1.337(5) . ?
N4 C52 1.418(5) . ?
N5 C67 1.334(7) . ?
N5 C63 1.404(6) . ?
N6 C70 1.361(6) . ?
N6 C64 1.423(5) . ?
C1 C2 1.388(6) . ?
C1 C6 1.392(6) . ?
C1 C34 1.521(6) . ?
C2 C3 1.382(6) . ?
C3 C4 1.378(6) . ?
C4 C5 1.394(6) . ?
C5 C6 1.382(6) . ?
C5 C7 1.517(6) . ?
C7 C10 1.521(6) . ?
C7 C8 1.526(6) . ?
C8 C9 1.519(7) . ?
C10 C11 1.381(6) . ?
C10 C15 1.388(6) . ?
C11 C12 1.369(6) . ?
C12 C13 1.376(6) . ?
C13 C14 1.383(6) . ?
C14 C15 1.384(6) . ?
C14 C16 1.526(6) . ?
C16 C17 1.516(6) . ?
C16 C19 1.521(6) . ?
C17 C18 1.534(6) . ?
C19 C24 1.391(6) . ?
C19 C20 1.394(6) . ?
C20 C21 1.381(6) . ?
C21 C22 1.375(6) . ?
C22 C23 1.385(6) . ?
C23 C24 1.388(6) . ?
C23 C25 1.532(6) . ?
C25 C28 1.520(6) . ?
C25 C26 1.527(6) . ?
C26 C27 1.509(6) . ?
C28 C33 1.392(6) . ?
C28 C29 1.400(6) . ?
C29 C30 1.383(6) . ?
C30 C31 1.373(6) . ?
C31 C32 1.384(6) . ?
C32 C33 1.390(6) . ?
C32 C34 1.518(6) . ?
C34 C35 1.535(6) . ?
C35 C36 1.508(6) . ?
C37 C42 1.378(6) . ?
C37 C38 1.382(6) . ?
C38 C39 1.379(6) . ?
C39 C40 1.383(6) . ?
C40 C41 1.394(6) . ?
C41 C42 1.363(6) . ?
C43 C44 1.508(6) . ?
C44 C45 1.511(8) . ?
C46 C47 1.493(7) . ?
C47 C48 1.473(9) . ?
C49 C50 1.389(6) . ?
C49 C54 1.391(6) . ?
C50 C51 1.390(6) . ?
C51 C52 1.403(6) . ?
C52 C53 1.375(6) . ?
C53 C54 1.368(6) . ?
C55 C56 1.509(6) . ?
C56 C57 1.498(7) . ?
C58 C59 1.506(7) . ?
C59 C60 1.447(9) . ?
C61 C62 1.374(6) . ?
C61 C66 1.399(6) . ?
C62 C63 1.385(6) . ?
C63 C64 1.400(6) . ?
C64 C65 1.365(6) . ?
C65 C66 1.384(6) . ?
C67 C68 1.496(7) . ?
C68 C69 1.441(10) . ?
C70 C71 1.494(6) . ?
C71 C72 1.511(7) . ?
Cl1 C73 1.637(14) . ?
Cl2 C73 1.743(13) . ?
Cl3 C73 1.741(13) . ?
Cl4 C74 1.710(16) . ?
Cl5 C74 1.773(16) . ?
O15 C76 1.506(11) . ?
O15' C76' 1.463(16) . ?
C75 C76' 1.470(13) . ?
C75 C76 1.493(11) . ?
